data_1531432
loop_
_publ_author_name
'Grzechnik, A.'
'Bouvier, P.'
'Farina, L.'

_publ_section_title
;
 High-pressure structure of Li2 C O3
;
_journal_name_full 'Journal of Solid State Chemistry'
_journal_page_first 13
_journal_page_last 19
_journal_volume 173
_journal_year 2003
_chemical_formula_sum 'C Li2 O3'
_chemical_name_systematic 'Li2 (C O3)'
_space_group_IT_number 193
_symmetry_space_group_name_Hall '-P 6c 2'
_symmetry_space_group_name_H-M 'P 63/m c m'
_cell_angle_alpha 90
_cell_angle_beta 90
_cell_angle_gamma 120
_cell_formula_units_Z 2
_cell_length_a 4.4568
_cell_length_b 4.4568
_cell_length_c 5.1254
_cell_volume 88.167
_citation_journal_id_ASTM JSSCBI
_cod_data_source_file Grzechnik_JSSCBI_2003_1572.cif
_cod_data_source_block C1Li2O3
_cod_original_cell_volume 88.16672
_cod_original_formula_sum 'C1 Li2 O3'
_cod_database_code 1531432

loop_
_symmetry_equiv_pos_as_xyz
x,y,z
x-y,x,z+1/2
-y,x-y,z
-x,-y,z+1/2
-x+y,-x,z
y,-x+y,z+1/2
-y,-x,-z
x-y,-y,-z+1/2
x,x-y,-z
y,x,-z+1/2
-x+y,y,-z
-x,-x+y,-z+1/2
-x,-y,-z
-x+y,-x,-z-1/2
y,-x+y,-z
x,y,-z-1/2
x-y,x,-z
-y,x-y,-z-1/2
y,x,z
-x+y,y,z-1/2
-x,-x+y,z
-y,-x,z-1/2
x-y,-y,z
x,x-y,z-1/2

loop_
_atom_site_label
_atom_site_type_symbol
_atom_site_fract_x
_atom_site_fract_y
_atom_site_fract_z
_atom_site_occupancy
_atom_site_U_iso_or_equiv
C1 C+4 0 0 0.25 1 0.0
O1 O-2 0.2911 0 0.25 1 0.0
Li1 Li+1 0.3333 0.6667 0 1 0.0
